data_4318594
loop_
_publ_author_name
'Taichi Miyaji'
'Masato Kujime'
'Shiro Hikichi'
'Yoshihiko Moro-oka'
'Munetaka Akita'

_publ_section_title
;
 Synthesis and Characterization of a Series of (Hydroperoxo)-,
 (Alkylperoxo)-, and (\m-Peroxo)palladium Complexes Containing the
 Hydrotris(3,5-diisopropylpyrazolyl)borato Ligand (TpiPr2):
 (TpiPr2)(py)Pd-OO-X [X = H, t-Bu, Pd(TpiPr2)(py)] and
 (TpiPr2)(py)Pd-(\m-\k1:\k2-OO)-PdTpiPr2
;
_journal_name_full 'Inorganic Chemistry'
_journal_page_first 5286
_journal_page_last 5295
_journal_paper_doi 10.1021/ic020355e
_journal_volume 41
_journal_year 2002
_chemical_formula_sum 'C47 H66 B Cl4 N6 O2 P Pd'
_chemical_formula_weight 1037.04
_chemical_name_common 'compound 2b'
_chemical_name_systematic
;
    ?
;
_space_group_IT_number 33
_symmetry_cell_setting orthorhombic
_symmetry_space_group_name_Hall 'P 2c -2n'
_symmetry_space_group_name_H-M 'P n a 21'
_atom_sites_solution_hydrogens geom
_atom_sites_solution_primary direct
_atom_sites_solution_secondary difmap
_audit_creation_method SHELXL-97
_cell_angle_alpha 90.00
_cell_angle_beta 90.00
_cell_angle_gamma 90.00
_cell_formula_units_Z 4
_cell_length_a 21.1718(11)
_cell_length_b 16.9093(7)
_cell_length_c 14.7058(6)
_cell_measurement_temperature 213(2)
_cell_volume 5264.7(4)
_computing_structure_refinement 'SHELXL-97 (Sheldrick, 1997)'
_computing_structure_solution 'SHELXS-97 (Sheldrick, 1990)'
_diffrn_ambient_temperature 213(2)
_diffrn_measured_fraction_theta_full 0.944
_diffrn_measured_fraction_theta_max 0.944
_diffrn_radiation_monochromator graphite
_diffrn_radiation_source 'fine-focus sealed tube'
_diffrn_radiation_type MoK\a
_diffrn_radiation_wavelength 0.71070
_diffrn_reflns_av_R_equivalents 0.0000
_diffrn_reflns_av_sigmaI/netI 0.1133
_diffrn_reflns_limit_h_max 26
_diffrn_reflns_limit_h_min 0
_diffrn_reflns_limit_k_max 21
_diffrn_reflns_limit_k_min 0
_diffrn_reflns_limit_l_max 0
_diffrn_reflns_limit_l_min -19
_diffrn_reflns_number 5905
_diffrn_reflns_theta_full 27.47
_diffrn_reflns_theta_max 27.47
_diffrn_reflns_theta_min 1.54
_exptl_absorpt_coefficient_mu 0.627
_exptl_crystal_density_diffrn 1.308
_exptl_crystal_density_method 'not measured'
_exptl_crystal_F_000 2160
_refine_diff_density_max 1.990
_refine_diff_density_min -1.481
_refine_diff_density_rms 0.148
_refine_ls_abs_structure_details 'Flack H D (1983), Acta Cryst. A39, 876-881'
_refine_ls_abs_structure_Flack 0.11(6)
_refine_ls_extinction_method none
_refine_ls_goodness_of_fit_ref 1.893
_refine_ls_hydrogen_treatment mixed
_refine_ls_matrix_type full
_refine_ls_number_parameters 583
_refine_ls_number_reflns 5905
_refine_ls_number_restraints 1
_refine_ls_restrained_S_all 1.893
_refine_ls_R_factor_all 0.0853
_refine_ls_R_factor_gt 0.0825
_refine_ls_shift/su_max 0.244
_refine_ls_shift/su_mean 0.010
_refine_ls_structure_factor_coef Fsqd
_refine_ls_weighting_details 'calc w=1/[\s^2^(Fo^2^)+(0.1000P)^2^+0.0000P] where P=(Fo^2^+2Fc^2^)/3'
_refine_ls_weighting_scheme calc
_refine_ls_wR_factor_gt 0.2199
_refine_ls_wR_factor_ref 0.2218
_reflns_number_gt 5640
_reflns_number_total 5905
_reflns_threshold_expression >2sigma(I)
_cod_data_source_file ic020355e_1.cif
_cod_data_source_block shelxl
_cod_database_code 4318594

loop_
_symmetry_equiv_pos_as_xyz
'x, y, z'
'-x, -y, z+1/2'
'-x+1/2, y+1/2, z+1/2'
'x+1/2, -y+1/2, z'

loop_
_atom_site_label
_atom_site_type_symbol
_atom_site_fract_x
_atom_site_fract_y
_atom_site_fract_z
_atom_site_U_iso_or_equiv
_atom_site_adp_type
_atom_site_occupancy
_atom_site_symmetry_multiplicity
_atom_site_calc_flag
_atom_site_refinement_flags
_atom_site_disorder_assembly
_atom_site_disorder_group
Pd1 Pd 0.72817(2) 0.00531(3) 0.06421(8) 0.0394(2) Uani 1 1 d . . .
Cl1 Cl 0.8162(5) 0.6014(4) 0.0300(7) 0.207(4) Uani 1 1 d . . .
Cl2 Cl 0.7629(7) 0.4561(7) 0.0149(6) 0.226(5) Uani 1 1 d . . .
Cl3 Cl 0.4441(4) 0.0096(5) -0.1530(7) 0.192(4) Uani 1 1 d . . .
Cl4 Cl 0.4604(4) -0.1542(6) -0.2138(12) 0.301(8) Uani 1 1 d . . .
P1 P 0.68287(9) -0.11430(12) 0.08224(12) 0.0423(4) Uani 1 1 d . . .
O1 O 0.6939(3) 0.0212(4) 0.1882(4) 0.0535(15) Uani 1 1 d . . .
O2 O 0.7450(4) 0.0448(4) 0.2496(5) 0.0608(17) Uani 1 1 d . . .
N11 N 0.7732(3) 0.1159(3) 0.0636(6) 0.0462(15) Uani 1 1 d . . .
N12 N 0.8363(3) 0.1155(3) 0.0409(5) 0.0422(14) Uani 1 1 d . . .
N21 N 0.7612(3) -0.0030(4) -0.0670(6) 0.0427(17) Uani 1 1 d . . .
N22 N 0.8252(4) 0.0127(4) -0.0789(6) 0.052(2) Uani 1 1 d . . .
N31 N 0.8559(4) -0.0158(4) 0.1594(9) 0.065(3) Uani 1 1 d . . .
N32 N 0.8754(4) -0.0244(5) 0.0717(9) 0.072(3) Uani 1 1 d . . .
C11 C 0.7573(4) 0.1883(4) 0.0922(5) 0.0409(15) Uani 1 1 d . . .
C12 C 0.8124(4) 0.2354(4) 0.0867(6) 0.0517(19) Uani 1 1 d . . .
C13 C 0.8604(4) 0.1877(4) 0.0568(7) 0.0533(19) Uani 1 1 d . . .
C14 C 0.6926(4) 0.2096(5) 0.1243(7) 0.055(2) Uani 1 1 d . . .
C15 C 0.6423(5) 0.1838(7) 0.0540(10) 0.084(4) Uani 1 1 d . . .
H4 H 0.6024 0.2075 0.0690 0.084 Uiso 1 1 calc R . .
H5 H 0.6382 0.1272 0.0550 0.084 Uiso 1 1 calc R . .
H6 H 0.6550 0.2006 -0.0056 0.084 Uiso 1 1 calc R . .
C16 C 0.6863(6) 0.2964(6) 0.1436(10) 0.082(4) Uani 1 1 d . . .
H7 H 0.7232 0.3146 0.1752 0.082 Uiso 1 1 calc R . .
H8 H 0.6496 0.3053 0.1806 0.082 Uiso 1 1 calc R . .
H9 H 0.6820 0.3247 0.0874 0.082 Uiso 1 1 calc R . .
C17 C 0.9296(4) 0.2075(5) 0.0436(8) 0.063(3) Uani 1 1 d . . .
C18 C 0.9386(7) 0.2964(7) 0.0310(14) 0.102(5) Uani 1 1 d . . .
H11 H 0.9829 0.3087 0.0322 0.102 Uiso 1 1 calc R . .
H12 H 0.9175 0.3241 0.0792 0.102 Uiso 1 1 calc R . .
H13 H 0.9211 0.3122 -0.0264 0.102 Uiso 1 1 calc R . .
C19 C 0.9695(7) 0.1744(10) 0.1225(15) 0.121(7) Uani 1 1 d . . .
H14 H 0.9700 0.1177 0.1194 0.121 Uiso 1 1 calc R . .
H15 H 0.9514 0.1907 0.1793 0.121 Uiso 1 1 calc R . .
H16 H 1.0119 0.1941 0.1179 0.121 Uiso 1 1 calc R . .
C21 C 0.7343(4) -0.0136(5) -0.1472(8) 0.0451(19) Uani 1 1 d . . .
C22 C 0.7815(5) -0.0059(6) -0.2158(9) 0.055(2) Uani 1 1 d . . .
C23 C 0.8354(5) 0.0126(5) -0.1709(9) 0.061(3) Uani 1 1 d . . .
C24 C 0.6644(4) -0.0281(5) -0.1582(5) 0.0420(15) Uani 1 1 d . . .
C25 C 0.6295(4) 0.0520(5) -0.1641(8) 0.058(2) Uani 1 1 d . . .
H19 H 0.6435 0.0858 -0.1156 0.058 Uiso 1 1 calc R . .
H20 H 0.5849 0.0435 -0.1589 0.058 Uiso 1 1 calc R . .
H21 H 0.6386 0.0766 -0.2215 0.058 Uiso 1 1 calc R . .
C26 C 0.6485(4) -0.0777(6) -0.2383(7) 0.061(2) Uani 1 1 d . . .
H22 H 0.6043 -0.0903 -0.2372 0.061 Uiso 1 1 calc R . .
H23 H 0.6727 -0.1257 -0.2363 0.061 Uiso 1 1 calc R . .
H24 H 0.6582 -0.0493 -0.2930 0.061 Uiso 1 1 calc R . .
C27 C 0.8999(5) 0.0321(7) -0.2096(10) 0.078(4) Uani 1 1 d . . .
C28 C 0.9049(5) 0.1184(6) -0.2332(10) 0.077(3) Uani 1 1 d . . .
H26 H 0.9463 0.1294 -0.2566 0.077 Uiso 1 1 calc R . .
H27 H 0.8976 0.1497 -0.1796 0.077 Uiso 1 1 calc R . .
H28 H 0.8738 0.1314 -0.2784 0.077 Uiso 1 1 calc R . .
C29 C 0.9105(9) -0.0113(12) -0.3032(18) 0.165(13) Uani 1 1 d . . .
H29 H 0.9204 -0.0659 -0.2924 0.165 Uiso 1 1 calc R . .
H30 H 0.9449 0.0134 -0.3351 0.165 Uiso 1 1 calc R . .
H31 H 0.8728 -0.0076 -0.3392 0.165 Uiso 1 1 calc R . .
C31 C 0.8780(5) -0.0776(6) 0.2045(12) 0.081(4) Uani 1 1 d . . .
C32 C 0.9127(8) -0.1244(7) 0.1490(14) 0.112(6) Uani 1 1 d . . .
C33 C 0.9092(7) -0.0934(7) 0.0708(14) 0.113(6) Uani 1 1 d . . .
C34 C 0.8695(5) -0.0819(8) 0.3058(16) 0.114(7) Uani 1 1 d . . .
C35 C 0.8967(9) -0.1592(10) 0.345(2) 0.171(12) Uani 1 1 d . . .
H34 H 0.9057 -0.1520 0.4089 0.171 Uiso 1 1 calc R . .
H35 H 0.9350 -0.1726 0.3139 0.171 Uiso 1 1 calc R . .
H36 H 0.8665 -0.2010 0.3381 0.171 Uiso 1 1 calc R . .
C36 C 0.8941(9) -0.0082(8) 0.3556(16) 0.098(6) Uani 1 1 d . . .
H37 H 0.9337 0.0077 0.3296 0.098 Uiso 1 1 calc R . .
H38 H 0.9000 -0.0203 0.4188 0.098 Uiso 1 1 calc R . .
H39 H 0.8641 0.0339 0.3496 0.098 Uiso 1 1 calc R . .
C37 C 0.9437(13) -0.1155(14) -0.023(2) 0.185(14) Uani 1 1 d . . .
C38 C 0.922(2) -0.2204(18) -0.012(2) 0.115(14) Uani 0.48 1 d P . .
C38A C 0.9167(15) -0.1508(16) -0.105(2) 0.097(8) Uani 0.52 1 d P . .
C39 C 1.0040(16) -0.1189(19) -0.0185(17) 0.195(14) Uani 1 1 d . . .
H40 H 1.0183 -0.1674 -0.0454 0.195 Uiso 1 1 calc R . .
H41 H 1.0172 -0.1169 0.0439 0.195 Uiso 1 1 calc R . .
H42 H 1.0218 -0.0750 -0.0509 0.195 Uiso 1 1 calc R . .
C41 C 0.6887(5) -0.1815(5) -0.0137(6) 0.055(2) Uani 1 1 d . . .
C42 C 0.6391(7) -0.2236(6) -0.0499(7) 0.073(3) Uani 1 1 d . . .
C43 C 0.6483(12) -0.2756(7) -0.1217(10) 0.129(8) Uani 1 1 d . . .
C44 C 0.7098(11) -0.2862(7) -0.1570(9) 0.106(6) Uani 1 1 d . . .
C45 C 0.7567(9) -0.2466(7) -0.1202(9) 0.089(4) Uani 1 1 d . . .
C46 C 0.7496(6) -0.1936(6) -0.0512(6) 0.057(2) Uani 1 1 d . . .
C51 C 0.5988(4) -0.1035(7) 0.1017(6) 0.063(3) Uani 1 1 d . . .
C52 C 0.5660(5) -0.1628(9) 0.1532(9) 0.086(4) Uani 1 1 d . . .
C53 C 0.4959(8) -0.1444(12) 0.1622(12) 0.115(7) Uani 1 1 d . . .
C54 C 0.4681(6) -0.0800(14) 0.1270(12) 0.111(6) Uani 1 1 d . . .
C55 C 0.5003(7) -0.0304(14) 0.0798(9) 0.111(6) Uani 1 1 d . . .
C56 C 0.5653(5) -0.0381(9) 0.0655(8) 0.079(3) Uani 1 1 d . . .
C61 C 0.7113(4) -0.1728(6) 0.1779(6) 0.053(2) Uani 1 1 d . . .
C62 C 0.6986(6) -0.1474(7) 0.2670(6) 0.067(3) Uani 1 1 d . . .
C63 C 0.7133(8) -0.1951(10) 0.3395(8) 0.094(5) Uani 1 1 d . . .
C64 C 0.7410(7) -0.2671(11) 0.3287(8) 0.089(5) Uani 1 1 d . . .
C65 C 0.7554(9) -0.2892(12) 0.2413(11) 0.103(5) Uani 1 1 d . . .
C66 C 0.7410(5) -0.2438(8) 0.1675(8) 0.070(3) Uani 1 1 d . . .
C71 C 0.7701(11) 0.5442(17) -0.0254(13) 0.125(7) Uani 1 1 d . . .
C72 C 0.4255(14) -0.0729(18) -0.200(2) 0.199(15) Uani 1 1 d . . .
B1 B 0.8670(4) 0.0411(6) 0.0010(9) 0.056(3) Uani 1 1 d . . .
H0 H 0.789(3) 0.056(3) 0.245(4) 0.009(13) Uiso 1 1 d . . .
H1 H 0.9169 0.0600 -0.0286 0.067 Uiso 1 1 d . . .
H2 H 0.8146 0.2903 0.1017 0.064 Uiso 1 1 d . . .
H3 H 0.6850 0.1803 0.1803 0.071 Uiso 1 1 d . . .
H10 H 0.9428 0.1820 -0.0121 0.073 Uiso 1 1 d . . .
H17 H 0.7758 -0.0117 -0.2792 0.067 Uiso 1 1 d . . .
H18 H 0.6495 -0.0554 -0.1065 0.052 Uiso 1 1 d . . .
H25 H 0.9331 0.0173 -0.1684 0.093 Uiso 1 1 d . . .
H32 H 0.9355 -0.1691 0.1663 0.136 Uiso 1 1 d . . .
H33 H 0.8247 -0.0846 0.3165 0.130 Uiso 1 1 d . . .
H43 H 0.5962 -0.2141 -0.0260 0.086 Uiso 1 1 d . . .
H44 H 0.6108 -0.3045 -0.1459 0.154 Uiso 1 1 d . . .
H45 H 0.7190 -0.3218 -0.2046 0.115 Uiso 1 1 d . . .
H46 H 0.8013 -0.2546 -0.1427 0.106 Uiso 1 1 d . . .
H47 H 0.7854 -0.1646 -0.0264 0.071 Uiso 1 1 d . . .
H48 H 0.5848 -0.2073 0.1790 0.107 Uiso 1 1 d . . .
H49 H 0.4678 -0.1806 0.1904 0.138 Uiso 1 1 d . . .
H50 H 0.4250 -0.0627 0.1407 0.113 Uiso 1 1 d . . .
H51 H 0.4780 0.0073 0.0495 0.148 Uiso 1 1 d . . .
H52 H 0.5861 0.0005 0.0298 0.102 Uiso 1 1 d . . .
H53 H 0.6791 -0.0971 0.2761 0.078 Uiso 1 1 d . . .
H54 H 0.7003 -0.1724 0.3992 0.114 Uiso 1 1 d . . .
H55 H 0.7501 -0.3017 0.3783 0.110 Uiso 1 1 d . . .
H56 H 0.7787 -0.3356 0.2336 0.123 Uiso 1 1 d . . .
H57 H 0.7486 -0.2642 0.1069 0.089 Uiso 1 1 d . . .
H58 H 0.7290 0.5701 -0.0319 0.148 Uiso 1 1 d . . .
H59 H 0.7861 0.5402 -0.0888 0.148 Uiso 1 1 d . . .
H60 H 0.3856 -0.0770 -0.1873 0.269 Uiso 1 1 d . . .
H61 H 0.4257 -0.0470 -0.2688 0.269 Uiso 1 1 d . . .

loop_
_atom_site_aniso_label
_atom_site_aniso_U_11
_atom_site_aniso_U_22
_atom_site_aniso_U_33
_atom_site_aniso_U_23
_atom_site_aniso_U_13
_atom_site_aniso_U_12
Pd1 0.0304(3) 0.0423(3) 0.0454(3) -0.0146(3) -0.0053(3) 0.00643(16)
Cl1 0.258(9) 0.148(5) 0.215(9) -0.003(6) -0.107(8) 0.020(5)
Cl2 0.418(16) 0.166(7) 0.096(4) 0.018(5) -0.038(6) -0.075(8)
Cl3 0.115(5) 0.265(9) 0.195(8) 0.100(7) -0.073(5) -0.077(5)
Cl4 0.146(6) 0.276(10) 0.48(2) 0.213(13) 0.030(9) 0.085(7)
P1 0.0401(9) 0.0538(9) 0.0330(8) -0.0110(7) 0.0054(7) -0.0039(7)
O1 0.038(3) 0.078(3) 0.045(3) -0.026(3) -0.004(2) 0.019(3)
O2 0.065(4) 0.063(4) 0.054(4) -0.020(3) -0.023(3) 0.005(3)
N11 0.036(3) 0.043(3) 0.060(4) -0.020(4) -0.017(3) 0.009(2)
N12 0.032(3) 0.038(2) 0.057(4) -0.011(3) -0.011(3) 0.004(2)
N21 0.021(3) 0.049(4) 0.058(5) -0.021(3) 0.000(3) 0.002(2)
N22 0.036(4) 0.049(3) 0.073(5) -0.031(4) 0.006(4) -0.007(3)
N31 0.036(4) 0.043(3) 0.116(9) 0.000(5) -0.009(5) 0.008(3)
N32 0.050(4) 0.050(3) 0.117(9) -0.037(6) -0.044(6) 0.024(3)
C11 0.040(3) 0.042(3) 0.041(3) -0.010(3) -0.013(3) 0.011(3)
C12 0.059(4) 0.038(3) 0.058(5) -0.012(3) -0.014(4) 0.008(3)
C13 0.051(4) 0.048(3) 0.060(5) -0.018(4) -0.025(4) -0.003(3)
C14 0.052(5) 0.050(4) 0.062(5) -0.030(4) -0.008(4) 0.027(4)
C15 0.065(6) 0.096(7) 0.091(8) -0.037(8) -0.016(6) 0.040(5)
C16 0.080(7) 0.055(5) 0.112(9) -0.039(6) -0.009(7) 0.032(5)
C17 0.047(4) 0.059(4) 0.082(7) -0.023(5) -0.009(4) -0.010(3)
C18 0.081(8) 0.071(6) 0.155(14) 0.034(8) -0.008(9) -0.025(6)
C19 0.075(9) 0.108(10) 0.180(19) 0.043(12) -0.050(10) -0.012(8)
C21 0.031(4) 0.053(4) 0.051(5) -0.006(4) 0.006(3) -0.004(3)
C22 0.045(5) 0.067(6) 0.053(6) -0.021(4) 0.008(4) -0.008(3)
C23 0.038(4) 0.053(4) 0.092(8) -0.037(5) 0.020(5) -0.013(3)
C24 0.033(4) 0.052(4) 0.041(3) 0.000(3) -0.006(3) -0.009(3)
C25 0.027(4) 0.064(5) 0.082(6) -0.003(5) -0.007(4) 0.004(3)
C26 0.051(5) 0.073(5) 0.058(5) -0.016(5) -0.007(4) -0.016(4)
C27 0.049(5) 0.078(6) 0.107(9) -0.057(7) 0.030(6) -0.023(5)
C28 0.059(6) 0.079(6) 0.094(8) 0.001(6) 0.027(6) -0.017(5)
C29 0.082(11) 0.188(18) 0.23(3) -0.139(18) 0.102(15) -0.068(11)
C31 0.041(5) 0.052(5) 0.151(13) 0.031(7) -0.035(6) 0.007(4)
C32 0.107(11) 0.066(6) 0.163(14) -0.017(8) -0.089(11) 0.053(7)
C33 0.100(9) 0.081(7) 0.156(15) -0.053(10) -0.071(11) 0.061(7)
C34 0.040(6) 0.087(8) 0.22(2) 0.079(11) -0.007(8) 0.010(5)
C35 0.102(12) 0.123(13) 0.29(3) 0.123(18) -0.036(15) 0.029(10)
C36 0.065(9) 0.111(11) 0.118(14) 0.036(9) -0.015(9) -0.008(7)
C37 0.18(2) 0.134(16) 0.24(3) -0.095(18) -0.10(2) 0.127(17)
C38 0.17(3) 0.094(17) 0.078(17) -0.031(15) -0.04(2) 0.08(2)
C38A 0.11(2) 0.093(16) 0.083(15) -0.015(14) 0.026(15) 0.049(15)
C39 0.23(3) 0.25(3) 0.102(15) 0.011(19) 0.050(19) -0.08(3)
C41 0.086(6) 0.046(4) 0.033(4) 0.003(3) 0.019(4) -0.001(4)
C42 0.121(10) 0.050(4) 0.048(5) -0.008(4) 0.017(5) -0.024(5)
C43 0.27(2) 0.055(6) 0.060(7) -0.006(6) -0.007(12) -0.056(10)
C44 0.228(18) 0.043(5) 0.046(6) -0.013(5) 0.044(9) 0.008(8)
C45 0.153(13) 0.053(6) 0.060(6) 0.000(6) 0.039(8) 0.020(7)
C46 0.084(7) 0.048(4) 0.038(4) 0.001(4) 0.013(4) 0.017(5)
C51 0.045(4) 0.099(7) 0.045(4) -0.022(5) 0.003(4) -0.015(5)
C52 0.054(6) 0.124(10) 0.080(7) -0.025(7) 0.017(5) -0.047(6)
C53 0.076(9) 0.162(15) 0.108(11) -0.055(12) 0.047(9) -0.072(10)
C54 0.043(6) 0.193(18) 0.098(11) -0.049(12) -0.015(7) 0.020(9)
C55 0.058(7) 0.219(19) 0.055(8) -0.012(10) 0.006(5) 0.036(10)
C56 0.048(5) 0.138(10) 0.053(5) -0.022(8) 0.000(5) 0.017(6)
C61 0.042(4) 0.077(6) 0.039(4) -0.002(4) 0.011(3) -0.013(4)
C62 0.081(7) 0.082(6) 0.038(4) -0.006(4) 0.003(4) -0.030(6)
C63 0.126(11) 0.114(11) 0.042(5) 0.001(6) -0.002(6) -0.070(10)
C64 0.085(8) 0.131(13) 0.052(7) 0.040(8) -0.020(6) -0.043(9)
C65 0.109(11) 0.120(13) 0.078(9) 0.038(9) 0.008(8) 0.033(10)
C66 0.055(5) 0.093(8) 0.062(6) 0.017(6) 0.002(5) 0.006(5)
C71 0.162(19) 0.15(2) 0.064(9) -0.005(12) 0.017(9) 0.001(13)
C72 0.17(2) 0.22(3) 0.20(3) -0.10(2) -0.09(2) 0.10(2)
B1 0.033(4) 0.052(5) 0.085(8) -0.029(5) -0.019(4) 0.006(4)

loop_
_atom_type_symbol
_atom_type_description
_atom_type_scat_dispersion_real
_atom_type_scat_dispersion_imag
_atom_type_scat_source
C C 0.0033 0.0016 'International Tables Vol C Tables 4.2.6.8 and 6.1.1.4'
H H 0.0000 0.0000 'International Tables Vol C Tables 4.2.6.8 and 6.1.1.4'
N N 0.0061 0.0033 'International Tables Vol C Tables 4.2.6.8 and 6.1.1.4'
O O 0.0106 0.0060 'International Tables Vol C Tables 4.2.6.8 and 6.1.1.4'
P P 0.1023 0.0942 'International Tables Vol C Tables 4.2.6.8 and 6.1.1.4'
Pd Pd -0.9988 1.0072 'International Tables Vol C Tables 4.2.6.8 and 6.1.1.4'
Cl Cl 0.1484 0.1585 'International Tables Vol C Tables 4.2.6.8 and 6.1.1.4'
B B 0.0013 0.0007 'International Tables Vol C Tables 4.2.6.8 and 6.1.1.4'

loop_
_geom_angle_atom_site_label_1
_geom_angle_atom_site_label_2
_geom_angle_atom_site_label_3
_geom_angle
_geom_angle_site_symmetry_1
_geom_angle_site_symmetry_3
_geom_angle_publ_flag
O1 Pd1 N21 175.7(3) . . ?
O1 Pd1 N11 92.8(3) . . ?
N21 Pd1 N11 84.4(3) . . ?
O1 Pd1 P1 81.8(2) . . ?
N21 Pd1 P1 101.17(18) . . ?
N11 Pd1 P1 173.3(3) . . ?
C51 P1 C41 104.6(5) . . ?
C51 P1 C61 104.9(5) . . ?
C41 P1 C61 103.8(4) . . ?
C51 P1 Pd1 110.3(4) . . ?
C41 P1 Pd1 116.2(3) . . ?
C61 P1 Pd1 115.9(3) . . ?
O2 O1 Pd1 109.5(5) . . ?
C11 N11 N12 109.0(6) . . ?
C11 N11 Pd1 134.4(6) . . ?
N12 N11 Pd1 115.9(4) . . ?
C13 N12 N11 108.7(6) . . ?
C13 N12 B1 130.6(7) . . ?
N11 N12 B1 120.6(6) . . ?
C21 N21 N22 109.5(8) . . ?
C21 N21 Pd1 134.4(6) . . ?
N22 N21 Pd1 115.8(6) . . ?
C23 N22 N21 106.1(8) . . ?
C23 N22 B1 131.3(8) . . ?
N21 N22 B1 121.4(8) . . ?
C31 N31 N32 106.5(11) . . ?
N31 N32 C33 104.9(13) . . ?
N31 N32 B1 122.2(7) . . ?
C33 N32 B1 132.1(14) . . ?
N11 C11 C12 106.9(7) . . ?
N11 C11 C14 123.4(7) . . ?
C12 C11 C14 129.7(7) . . ?
C13 C12 C11 107.4(6) . . ?
N12 C13 C12 108.0(7) . . ?
N12 C13 C17 123.1(7) . . ?
C12 C13 C17 129.0(7) . . ?
C11 C14 C16 112.2(9) . . ?
C11 C14 C15 110.7(7) . . ?
C16 C14 C15 109.9(8) . . ?
C13 C17 C18 110.7(8) . . ?
C13 C17 C19 110.7(10) . . ?
C18 C17 C19 112.4(10) . . ?
N21 C21 C22 108.5(8) . . ?
N21 C21 C24 122.7(8) . . ?
C22 C21 C24 128.7(10) . . ?
C23 C22 C21 105.4(10) . . ?
C22 C23 N22 110.4(9) . . ?
C22 C23 C27 128.7(12) . . ?
N22 C23 C27 120.9(10) . . ?
C26 C24 C21 113.5(8) . . ?
C26 C24 C25 110.1(7) . . ?
C21 C24 C25 109.4(7) . . ?
C28 C27 C23 111.2(9) . . ?
C28 C27 C29 103.9(14) . . ?
C23 C27 C29 110.9(9) . . ?
N31 C31 C32 110.5(15) . . ?
N31 C31 C34 119.6(13) . . ?
C32 C31 C34 129.4(11) . . ?
C33 C32 C31 105.9(10) . . ?
C32 C33 N32 112.0(16) . . ?
C32 C33 C37 131.0(12) . . ?
N32 C33 C37 116.5(17) . . ?
C31 C34 C35 111.8(18) . . ?
C31 C34 C36 113.1(12) . . ?
C35 C34 C36 112.3(16) . . ?
C39 C37 C38A 114(2) . . ?
C39 C37 C33 115(2) . . ?
C38A C37 C33 129(2) . . ?
C39 C37 C38 101(2) . . ?
C38A C37 C38 65.0(17) . . ?
C33 C37 C38 93(2) . . ?
C38A C38 C37 47.4(15) . . ?
C37 C38A C38 68(2) . . ?
C42 C41 C46 118.0(9) . . ?
C42 C41 P1 124.9(8) . . ?
C46 C41 P1 117.1(8) . . ?
C41 C42 C43 121.0(14) . . ?
C42 C43 C44 119.3(15) . . ?
C45 C44 C43 118.7(11) . . ?
C44 C45 C46 124.0(15) . . ?
C45 C46 C41 119.0(12) . . ?
C56 C51 C52 120.0(10) . . ?
C56 C51 P1 120.7(8) . . ?
C52 C51 P1 119.2(10) . . ?
C51 C52 C53 112.0(14) . . ?
C54 C53 C52 124.0(14) . . ?
C55 C54 C53 120.5(13) . . ?
C54 C55 C56 122.8(17) . . ?
C55 C56 C51 120.6(15) . . ?
C66 C61 C62 117.6(10) . . ?
C66 C61 P1 122.9(7) . . ?
C62 C61 P1 119.4(9) . . ?
C63 C62 C61 120.1(12) . . ?
C64 C63 C62 122.2(12) . . ?
C63 C64 C65 116.7(12) . . ?
C66 C65 C64 122.8(16) . . ?
C61 C66 C65 120.6(12) . . ?
Cl1 C71 Cl2 115.5(14) . . ?
Cl4 C72 Cl3 134.1(19) . . ?
N12 B1 N32 112.5(9) . . ?
N12 B1 N22 107.7(7) . . ?
N32 B1 N22 110.9(7) . . ?

loop_
_geom_bond_atom_site_label_1
_geom_bond_atom_site_label_2
_geom_bond_distance
_geom_bond_site_symmetry_2
_geom_bond_publ_flag
Pd1 O1 1.981(6) . ?
Pd1 N21 2.057(9) . ?
Pd1 N11 2.100(6) . ?
Pd1 P1 2.254(2) . ?
Cl1 C71 1.60(3) . ?
Cl2 C71 1.61(3) . ?
Cl3 C72 1.61(3) . ?
Cl4 C72 1.57(2) . ?
P1 C51 1.812(9) . ?
P1 C41 1.815(9) . ?
P1 C61 1.823(10) . ?
O1 O2 1.463(9) . ?
N11 C11 1.337(9) . ?
N11 N12 1.377(9) . ?
N12 C13 1.344(9) . ?
N12 B1 1.532(11) . ?
N21 C21 1.321(14) . ?
N21 N22 1.393(9) . ?
N22 C23 1.370(16) . ?
N22 B1 1.547(12) . ?
N31 C31 1.322(13) . ?
N31 N32 1.362(18) . ?
N32 C33 1.369(11) . ?
N32 B1 1.530(18) . ?
C11 C12 1.414(12) . ?
C11 C14 1.493(11) . ?
C12 C13 1.371(12) . ?
C13 C17 1.516(12) . ?
C14 C16 1.501(10) . ?
C14 C15 1.548(14) . ?
C17 C18 1.527(13) . ?
C17 C19 1.539(18) . ?
C21 C22 1.426(14) . ?
C21 C24 1.509(11) . ?
C22 C23 1.356(16) . ?
C23 C27 1.515(13) . ?
C24 C26 1.485(11) . ?
C24 C25 1.545(12) . ?
C27 C28 1.505(17) . ?
C27 C29 1.58(2) . ?
C31 C32 1.35(2) . ?
C31 C34 1.50(3) . ?
C32 C33 1.27(3) . ?
C33 C37 1.60(4) . ?
C34 C35 1.543(16) . ?
C34 C36 1.54(2) . ?
C37 C39 1.28(4) . ?
C37 C38A 1.46(4) . ?
C37 C38 1.84(5) . ?
C38 C38A 1.80(4) . ?
C41 C42 1.376(16) . ?
C41 C46 1.417(14) . ?
C42 C43 1.389(17) . ?
C43 C44 1.41(3) . ?
C44 C45 1.31(3) . ?
C45 C46 1.363(15) . ?
C51 C56 1.418(18) . ?
C51 C52 1.436(16) . ?
C52 C53 1.52(2) . ?
C53 C54 1.34(3) . ?
C54 C55 1.28(3) . ?
C55 C56 1.399(16) . ?
C61 C66 1.364(16) . ?
C61 C62 1.404(13) . ?
C62 C63 1.37(2) . ?
C63 C64 1.36(2) . ?
C64 C65 1.37(2) . ?
C65 C66 1.363(18) . ?
